data_9002733
loop_
_publ_author_name
'Effenberger, H.'
'Paar, W. H.'
'Topa, D.'
'Criddle, A. J.'
'Fleck, M.'

_publ_section_title
;
 The new mineral baumstarkite and a structural reinvestigation of
 aramayoite and miargyrite
;
_journal_name_full 'American Mineralogist'
_journal_page_first 753
_journal_page_last 764
_journal_volume 87
_journal_year 2002
_chemical_formula_sum 'Ag S2 Sb'
_chemical_name_mineral Miargyrite
_space_group_IT_number 15
_symmetry_space_group_name_Hall '-C 2yc'
_symmetry_space_group_name_H-M 'C 1 2/c 1'
_cell_angle_alpha 90
_cell_angle_beta 98.48
_cell_angle_gamma 90
_cell_length_a 12.862
_cell_length_b 4.409
_cell_length_c 13.218
_cell_formula_units_Z 8
_cell_volume 741.379
_database_code_amcsd 0002822
_exptl_crystal_density_diffrn 5.264
_cod_original_formula_sum 'Ag Sb S2'
_cod_database_code 9002733

loop_
_space_group_symop_operation_xyz
x,y,z
1/2+x,1/2+y,z
x,-y,1/2+z
1/2+x,1/2-y,1/2+z
-x,y,1/2-z
1/2-x,1/2+y,1/2-z
-x,-y,-z
1/2-x,1/2-y,-z

loop_
_atom_site_aniso_label
_atom_site_aniso_U_11
_atom_site_aniso_U_22
_atom_site_aniso_U_33
_atom_site_aniso_U_12
_atom_site_aniso_U_13
_atom_site_aniso_U_23
Ag1 0.02500 0.04390 0.03440 0.00000 0.00050 0.00000
Ag2 0.03460 0.05930 0.03920 0.01570 0.01450 -0.01060
Sb 0.02180 0.01840 0.01480 -0.00022 0.04640 -0.00050
S1 0.01800 0.02030 0.01700 -0.00050 0.00410 -0.00040
S2 0.02070 0.02370 0.02100 0.00120 0.00840 0.00170

loop_
_atom_site_label
_atom_site_fract_x
_atom_site_fract_y
_atom_site_fract_z
Ag1 0.00000 0.02945 0.25000
Ag2 0.00000 0.50000 0.50000
Sb 0.25550 -0.03358 0.62662
S1 0.14337 0.35100 0.69954
S2 0.11173 0.17960 0.41767

loop_
_cod_related_entry_id
_cod_related_entry_database
_cod_related_entry_code
1 AMCSD 0002822
